data_2233075
loop_
_publ_author_name
'Dai, Hong'
'Li, Shuang'
'Luo, Kun-Peng'
'Fang, Jian-Xin'
'Shi, Yu-Jun'

_publ_section_title
;
 5-(3-Chlorophenylsulfanyl)-1-methyl-3-trifluoromethyl-1<i>H</i>-pyrazole-4-carbaldehyde
 <i>O</i>-[(2-chloro-1,3-thiazol-5-yl)methyl]oxime
;
_journal_coeditor_code AA2035
_journal_issue 1
_journal_name_full 'Acta Crystallographica Section E'
_journal_page_first o155
_journal_paper_doi 10.1107/S160053681105358X
_journal_volume 68
_journal_year 2012
_chemical_formula_iupac 'C16 H11 Cl2 F3 N4 O S2'
_chemical_formula_moiety 'C16 H11 Cl2 F3 N4 O S2'
_chemical_formula_sum 'C16 H11 Cl2 F3 N4 O S2'
_chemical_formula_weight 467.31
_chemical_name_systematic
;
5-(3-Chlorophenylsulfanyl)-1-methyl-3-trifluoromethyl-1<i>H</i>-pyrazole-4-
carbaldehyde <i>O</i>-[(2-chloro-1,3-thiazol-5-yl)methyl]oxime
;
_space_group_IT_number 14
_symmetry_cell_setting monoclinic
_symmetry_space_group_name_Hall '-P 2yn'
_symmetry_space_group_name_H-M 'P 1 21/n 1'
_atom_sites_solution_hydrogens geom
_atom_sites_solution_primary direct
_atom_sites_solution_secondary difmap
_cell_angle_alpha 90.00
_cell_angle_beta 110.16(3)
_cell_angle_gamma 90.00
_cell_formula_units_Z 4
_cell_length_a 12.328(3)
_cell_length_b 12.787(3)
_cell_length_c 13.139(3)
_cell_measurement_reflns_used 5433
_cell_measurement_temperature 113(2)
_cell_measurement_theta_max 27.212
_cell_measurement_theta_min 1.593
_cell_volume 1944.3(9)
_computing_cell_refinement 'CrystalClear (Rigaku, 2008)'
_computing_data_collection 'CrystalClear (Rigaku, 2008)'
_computing_data_reduction 'CrystalClear (Rigaku, 2008)'
_computing_molecular_graphics 'SHELXTL (Sheldrick, 2008)'
_computing_publication_material 'SHELXTL (Sheldrick, 2008)'
_computing_structure_refinement 'SHELXL97 (Sheldrick, 2008)'
_computing_structure_solution 'SHELXS97 (Sheldrick, 2008)'
_diffrn_ambient_temperature 113(2)
_diffrn_measured_fraction_theta_full 0.965
_diffrn_measured_fraction_theta_max 0.965
_diffrn_measurement_device_type 'Rigaku Saturn'
_diffrn_measurement_method '\w scans'
_diffrn_radiation_monochromator confocal
_diffrn_radiation_source 'rotating anode'
_diffrn_radiation_type MoK\a
_diffrn_radiation_wavelength 0.71073
_diffrn_reflns_av_R_equivalents 0.1155
_diffrn_reflns_av_sigmaI/netI 0.0638
_diffrn_reflns_limit_h_max 14
_diffrn_reflns_limit_h_min -11
_diffrn_reflns_limit_k_max 14
_diffrn_reflns_limit_k_min -15
_diffrn_reflns_limit_l_max 15
_diffrn_reflns_limit_l_min -15
_diffrn_reflns_number 9881
_diffrn_reflns_theta_full 25.02
_diffrn_reflns_theta_max 25.02
_diffrn_reflns_theta_min 1.95
_diffrn_standards_decay_% 0
_diffrn_standards_interval_count 0
_diffrn_standards_interval_time 0
_diffrn_standards_number 0
_exptl_absorpt_coefficient_mu 0.592
_exptl_absorpt_correction_T_max 0.9432
_exptl_absorpt_correction_T_min 0.8908
_exptl_absorpt_correction_type multi-scan
_exptl_absorpt_process_details '(CrystalClear; Rigaku, 2008)'
_exptl_crystal_colour Colourless
_exptl_crystal_density_diffrn 1.597
_exptl_crystal_density_method 'not measured'
_exptl_crystal_description prism
_exptl_crystal_F_000 944
_exptl_crystal_size_max 0.20
_exptl_crystal_size_mid 0.16
_exptl_crystal_size_min 0.10
_refine_diff_density_max 0.806
_refine_diff_density_min -0.940
_refine_ls_extinction_method none
_refine_ls_goodness_of_fit_ref 1.097
_refine_ls_hydrogen_treatment constr
_refine_ls_matrix_type full
_refine_ls_number_parameters 254
_refine_ls_number_reflns 3309
_refine_ls_number_restraints 0
_refine_ls_restrained_S_all 1.097
_refine_ls_R_factor_all 0.1045
_refine_ls_R_factor_gt 0.0878
_refine_ls_shift/su_max 0.001
_refine_ls_shift/su_mean 0.000
_refine_ls_structure_factor_coef Fsqd
_refine_ls_weighting_details 'calc w=1/[\s^2^(Fo^2^)+(0.2P)^2^] where P=(Fo^2^+2Fc^2^)/3'
_refine_ls_weighting_scheme calc
_refine_ls_wR_factor_gt 0.2292
_refine_ls_wR_factor_ref 0.2725
_reflns_number_gt 2725
_reflns_number_total 3309
_reflns_threshold_expression I>2sigma(I)
_cod_data_source_file aa2035.cif
_cod_data_source_block I
_cod_original_sg_symbol_H-M 'P 21/n'
_cod_database_code 2233075
_cod_database_fobs_code 2233075

loop_
_symmetry_equiv_pos_as_xyz
'x, y, z'
'-x+1/2, y+1/2, -z+1/2'
'-x, -y, -z'
'x-1/2, -y-1/2, z-1/2'

loop_
_atom_site_type_symbol
_atom_site_label
_atom_site_fract_x
_atom_site_fract_y
_atom_site_fract_z
_atom_site_U_iso_or_equiv
_atom_site_adp_type
_atom_site_calc_flag
_atom_site_refinement_flags
_atom_site_occupancy
_atom_site_symmetry_multiplicity
Cl Cl1 0.01343(10) 0.94499(10) 0.66778(11) 0.0519(5) Uani d . 1 1
Cl Cl2 0.57227(10) 0.80206(10) 0.00569(10) 0.0483(4) Uani d . 1 1
S S1 0.36532(9) 1.11017(8) 0.55348(9) 0.0348(4) Uani d . 1 1
S S2 0.38132(9) 0.80301(8) 0.09658(8) 0.0334(4) Uani d . 1 1
F F1 0.2428(2) 0.69627(18) 0.3650(2) 0.0403(7) Uani d . 1 1
F F2 0.3861(2) 0.62954(18) 0.49260(18) 0.0396(7) Uani d . 1 1
F F3 0.4134(2) 0.70073(18) 0.3550(2) 0.0388(7) Uani d . 1 1
O O1 0.1746(3) 0.9511(2) 0.1630(2) 0.0351(7) Uani d . 1 1
N N1 0.4428(3) 0.9119(3) 0.6202(2) 0.0280(7) Uani d . 1 1
N N2 0.4393(3) 0.8114(2) 0.5871(3) 0.0293(8) Uani d . 1 1
N N3 0.2447(3) 0.8956(2) 0.2545(3) 0.0312(8) Uani d . 1 1
N N4 0.3842(3) 0.9182(3) -0.0643(3) 0.0402(9) Uani d . 1 1
C C1 0.3548(3) 0.7100(3) 0.4235(3) 0.0305(9) Uani d . 1 1
C C2 0.3752(3) 0.8122(3) 0.4828(3) 0.0283(9) Uani d . 1 1
C C3 0.3354(3) 0.9140(3) 0.4454(3) 0.0279(8) Uani d . 1 1
C C4 0.3791(3) 0.9760(3) 0.5370(3) 0.0285(8) Uani d . 1 1
C C5 0.5030(4) 0.9391(3) 0.7338(3) 0.0381(10) Uani d . 1 1
H H5A 0.4487 0.9410 0.7714 0.057 Uiso calc R 1 1
H H5B 0.5386 1.0065 0.7379 0.057 Uiso calc R 1 1
H H5C 0.5613 0.8876 0.7666 0.057 Uiso calc R 1 1
C C6 0.2689(3) 1.1125(3) 0.6278(3) 0.0310(9) Uani d . 1 1
C C7 0.2734(4) 1.2006(3) 0.6906(3) 0.0348(10) Uani d . 1 1
H H7 0.3280 1.2526 0.6967 0.042 Uiso calc R 1 1
C C8 0.1934(4) 1.2099(3) 0.7451(4) 0.0405(11) Uani d . 1 1
H H8 0.1950 1.2690 0.7869 0.049 Uiso calc R 1 1
C C9 0.1125(4) 1.1326(3) 0.7376(3) 0.0397(10) Uani d . 1 1
H H9 0.0596 1.1389 0.7734 0.048 Uiso calc R 1 1
C C10 0.1127(4) 1.0458(3) 0.6753(3) 0.0345(9) Uani d . 1 1
C C11 0.1877(3) 1.0346(3) 0.6185(3) 0.0328(9) Uani d . 1 1
H H11 0.1839 0.9763 0.5750 0.039 Uiso calc R 1 1
C C12 0.2648(3) 0.9524(3) 0.3388(3) 0.0308(9) Uani d . 1 1
H H12 0.2339 1.0195 0.3321 0.037 Uiso calc R 1 1
C C13 0.1586(4) 0.8867(3) 0.0688(3) 0.0351(10) Uani d . 1 1
H H13A 0.0938 0.9134 0.0089 0.042 Uiso calc R 1 1
H H13B 0.1397 0.8161 0.0841 0.042 Uiso calc R 1 1
C C14 0.2639(3) 0.8834(3) 0.0357(3) 0.0302(9) Uani d . 1 1
C C15 0.2824(4) 0.9380(3) -0.0462(3) 0.0360(10) Uani d . 1 1
H H15 0.2288 0.9862 -0.0877 0.043 Uiso calc R 1 1
C C16 0.4424(4) 0.8484(3) 0.0046(3) 0.0355(10) Uani d . 1 1

loop_
_atom_site_aniso_label
_atom_site_aniso_U_11
_atom_site_aniso_U_22
_atom_site_aniso_U_33
_atom_site_aniso_U_12
_atom_site_aniso_U_13
_atom_site_aniso_U_23
Cl1 0.0347(7) 0.0614(8) 0.0707(9) -0.0063(5) 0.0322(6) -0.0026(5)
Cl2 0.0299(7) 0.0728(9) 0.0460(7) 0.0030(5) 0.0179(5) -0.0001(5)
S1 0.0347(7) 0.0345(6) 0.0437(7) -0.0039(4) 0.0244(5) -0.0030(4)
S2 0.0270(7) 0.0436(7) 0.0312(7) 0.0031(4) 0.0119(5) 0.0028(4)
F1 0.0242(13) 0.0447(14) 0.0503(15) -0.0077(9) 0.0109(11) -0.0058(10)
F2 0.0461(16) 0.0323(12) 0.0411(14) 0.0024(10) 0.0161(12) 0.0052(9)
F3 0.0392(15) 0.0408(13) 0.0442(14) -0.0027(10) 0.0244(12) -0.0076(10)
O1 0.0342(16) 0.0420(15) 0.0284(14) 0.0115(11) 0.0100(12) 0.0036(11)
N1 0.0197(16) 0.0392(17) 0.0297(17) -0.0036(13) 0.0143(13) -0.0025(13)
N2 0.0219(17) 0.0339(17) 0.0336(18) -0.0021(12) 0.0115(14) -0.0001(13)
N3 0.0263(18) 0.0370(18) 0.0319(17) 0.0058(13) 0.0120(14) 0.0054(13)
N4 0.036(2) 0.054(2) 0.0329(19) -0.0050(17) 0.0147(16) 0.0029(17)
C1 0.022(2) 0.040(2) 0.033(2) 0.0003(15) 0.0145(16) 0.0024(16)
C2 0.0200(19) 0.037(2) 0.032(2) -0.0028(14) 0.0142(16) -0.0006(15)
C3 0.0203(19) 0.0370(19) 0.032(2) -0.0006(14) 0.0160(16) 0.0011(15)
C4 0.0191(18) 0.040(2) 0.034(2) -0.0026(15) 0.0190(16) -0.0001(15)
C5 0.031(2) 0.048(2) 0.035(2) -0.0055(17) 0.0110(18) -0.0068(18)
C6 0.026(2) 0.040(2) 0.0281(19) 0.0018(15) 0.0111(16) 0.0017(15)
C7 0.036(2) 0.035(2) 0.036(2) 0.0047(15) 0.016(2) 0.0016(15)
C8 0.042(3) 0.047(2) 0.036(2) 0.0157(19) 0.019(2) -0.0039(18)
C9 0.033(2) 0.056(3) 0.035(2) 0.0158(19) 0.0181(19) 0.0011(19)
C10 0.024(2) 0.046(2) 0.036(2) 0.0040(16) 0.0134(17) 0.0046(17)
C11 0.026(2) 0.041(2) 0.033(2) 0.0066(16) 0.0125(17) 0.0007(16)
C12 0.025(2) 0.036(2) 0.035(2) 0.0039(15) 0.0158(17) 0.0010(15)
C13 0.029(2) 0.047(2) 0.029(2) 0.0040(16) 0.0098(17) 0.0009(16)
C14 0.0233(19) 0.038(2) 0.0286(19) 0.0009(15) 0.0077(16) -0.0017(15)
C15 0.033(2) 0.040(2) 0.034(2) 0.0066(16) 0.0105(18) 0.0056(16)
C16 0.030(2) 0.047(2) 0.031(2) -0.0041(17) 0.0120(17) -0.0030(17)

loop_
_atom_type_symbol
_atom_type_description
_atom_type_scat_dispersion_real
_atom_type_scat_dispersion_imag
_atom_type_scat_source
C C 0.0033 0.0016 'International Tables Vol C Tables 4.2.6.8 and 6.1.1.4'
H H 0.0000 0.0000 'International Tables Vol C Tables 4.2.6.8 and 6.1.1.4'
N N 0.0061 0.0033 'International Tables Vol C Tables 4.2.6.8 and 6.1.1.4'
O O 0.0106 0.0060 'International Tables Vol C Tables 4.2.6.8 and 6.1.1.4'
F F 0.0171 0.0103 'International Tables Vol C Tables 4.2.6.8 and 6.1.1.4'
S S 0.1246 0.1234 'International Tables Vol C Tables 4.2.6.8 and 6.1.1.4'
Cl Cl 0.1484 0.1585 'International Tables Vol C Tables 4.2.6.8 and 6.1.1.4'

loop_
_geom_angle_atom_site_label_1
_geom_angle_atom_site_label_2
_geom_angle_atom_site_label_3
_geom_angle
C4 S1 C6 101.37(18)
C16 S2 C14 88.5(2)
N3 O1 C13 107.9(3)
N2 N1 C4 111.4(3)
N2 N1 C5 120.2(3)
C4 N1 C5 128.3(3)
C2 N2 N1 105.5(3)
C12 N3 O1 109.5(3)
C16 N4 C15 108.8(4)
F2 C1 F3 107.0(3)
F2 C1 F1 106.7(3)
F3 C1 F1 106.9(3)
F2 C1 C2 111.1(3)
F3 C1 C2 113.3(3)
F1 C1 C2 111.6(3)
N2 C2 C3 112.2(3)
N2 C2 C1 117.7(3)
C3 C2 C1 130.1(4)
C4 C3 C2 103.9(3)
C4 C3 C12 124.5(4)
C2 C3 C12 131.6(3)
N1 C4 C3 107.0(3)
N1 C4 S1 122.7(3)
C3 C4 S1 130.2(3)
N1 C5 H5A 109.5
N1 C5 H5B 109.5
H5A C5 H5B 109.5
N1 C5 H5C 109.5
H5A C5 H5C 109.5
H5B C5 H5C 109.5
C7 C6 C11 121.0(4)
C7 C6 S1 116.3(3)
C11 C6 S1 122.5(3)
C6 C7 C8 118.7(4)
C6 C7 H7 120.7
C8 C7 H7 120.7
C9 C8 C7 121.1(4)
C9 C8 H8 119.4
C7 C8 H8 119.4
C10 C9 C8 117.9(4)
C10 C9 H9 121.0
C8 C9 H9 121.0
C9 C10 C11 122.8(4)
C9 C10 Cl1 118.7(3)
C11 C10 Cl1 118.5(3)
C10 C11 C6 118.4(4)
C10 C11 H11 120.8
C6 C11 H11 120.8
N3 C12 C3 121.1(4)
N3 C12 H12 119.5
C3 C12 H12 119.5
O1 C13 C14 112.8(3)
O1 C13 H13A 109.0
C14 C13 H13A 109.0
O1 C13 H13B 109.0
C14 C13 H13B 109.0
H13A C13 H13B 107.8
C15 C14 C13 127.5(4)
C15 C14 S2 109.1(3)
C13 C14 S2 123.4(3)
C14 C15 N4 116.8(4)
C14 C15 H15 121.6
N4 C15 H15 121.6
N4 C16 Cl2 122.5(3)
N4 C16 S2 116.7(3)
Cl2 C16 S2 120.8(3)

loop_
_geom_bond_atom_site_label_1
_geom_bond_atom_site_label_2
_geom_bond_distance
Cl1 C10 1.756(4)
Cl2 C16 1.703(4)
S1 C4 1.744(4)
S1 C6 1.780(4)
S2 C16 1.729(4)
S2 C14 1.730(4)
F1 C1 1.341(5)
F2 C1 1.338(5)
F3 C1 1.339(5)
O1 N3 1.407(4)
O1 C13 1.442(5)
N1 N2 1.352(5)
N1 C4 1.376(5)
N1 C5 1.461(5)
N2 C2 1.325(5)
N3 C12 1.275(5)
N4 C16 1.298(6)
N4 C15 1.379(6)
C1 C2 1.497(5)
C2 C3 1.418(5)
C3 C4 1.386(5)
C3 C12 1.456(5)
C5 H5A 0.9600
C5 H5B 0.9600
C5 H5C 0.9600
C6 C7 1.386(6)
C6 C11 1.387(6)
C7 C8 1.409(6)
C7 H7 0.9300
C8 C9 1.383(7)
C8 H8 0.9300
C9 C10 1.380(6)
C9 H9 0.9300
C10 C11 1.382(6)
C11 H11 0.9300
C12 H12 0.9300
C13 C14 1.505(6)
C13 H13A 0.9700
C13 H13B 0.9700
C14 C15 1.366(6)
C15 H15 0.9300

loop_
_geom_torsion_atom_site_label_1
_geom_torsion_atom_site_label_2
_geom_torsion_atom_site_label_3
_geom_torsion_atom_site_label_4
_geom_torsion
C4 N1 N2 C2 1.0(4)
C5 N1 N2 C2 177.4(3)
C13 O1 N3 C12 177.1(3)
N1 N2 C2 C3 0.1(4)
N1 N2 C2 C1 -179.5(3)
F2 C1 C2 N2 13.1(5)
F3 C1 C2 N2 -107.4(4)
F1 C1 C2 N2 131.9(4)
F2 C1 C2 C3 -166.4(4)
F3 C1 C2 C3 73.2(5)
F1 C1 C2 C3 -47.5(5)
N2 C2 C3 C4 -1.1(4)
C1 C2 C3 C4 178.4(4)
N2 C2 C3 C12 179.3(4)
C1 C2 C3 C12 -1.3(7)
N2 N1 C4 C3 -1.7(4)
C5 N1 C4 C3 -177.7(4)
N2 N1 C4 S1 179.5(3)
C5 N1 C4 S1 3.5(5)
C2 C3 C4 N1 1.6(4)
C12 C3 C4 N1 -178.7(3)
C2 C3 C4 S1 -179.7(3)
C12 C3 C4 S1 0.0(6)
C6 S1 C4 N1 -74.0(3)
C6 S1 C4 C3 107.5(4)
C4 S1 C6 C7 155.6(3)
C4 S1 C6 C11 -28.8(4)
C11 C6 C7 C8 0.0(6)
S1 C6 C7 C8 175.6(3)
C6 C7 C8 C9 0.7(6)
C7 C8 C9 C10 0.2(6)
C8 C9 C10 C11 -1.8(6)
C8 C9 C10 Cl1 178.2(3)
C9 C10 C11 C6 2.4(6)
Cl1 C10 C11 C6 -177.6(3)
C7 C6 C11 C10 -1.4(6)
S1 C6 C11 C10 -176.8(3)
O1 N3 C12 C3 179.8(3)
C4 C3 C12 N3 167.3(4)
C2 C3 C12 N3 -13.1(7)
N3 O1 C13 C14 -75.3(4)
O1 C13 C14 C15 -100.8(5)
O1 C13 C14 S2 81.4(4)
C16 S2 C14 C15 -1.1(3)
C16 S2 C14 C13 177.0(4)
C13 C14 C15 N4 -177.1(4)
S2 C14 C15 N4 0.9(5)
C16 N4 C15 C14 -0.1(5)
C15 N4 C16 Cl2 178.8(3)
C15 N4 C16 S2 -0.9(5)
C14 S2 C16 N4 1.2(3)
C14 S2 C16 Cl2 -178.5(3)

loop_
_cod_related_entry_id
_cod_related_entry_database
_cod_related_entry_code
1 ChemSpider 30657300
